data_2100645
loop_
_publ_author_name
'J\/orgensen, Jens-Erik'
'Smith, R. I.'

_publ_section_title
;
On the Compression Mechanism of FeF3
;
_journal_coeditor_code AV5063
_journal_issue 6
_journal_name_full 'Acta Crystallographica, Section B'
_journal_page_first 987
_journal_page_last 992
_journal_paper_doi 10.1107/S0108768106030023
_journal_volume 62
_journal_year 2006
_chemical_formula_sum 'C W'
_chemical_formula_weight 195.86
_chemical_name_systematic
;
    ?
;
_space_group_IT_number 187
_symmetry_cell_setting hexagonal
_symmetry_space_group_name_Hall 'P -6 2'
_symmetry_space_group_name_H-M 'P -6 m 2'
_cell_angle_alpha 90.0
_cell_angle_beta 90.0
_cell_angle_gamma 120.0
_cell_formula_units_Z 1
_cell_length_a 2.8934(16)
_cell_length_b 2.8934
_cell_length_c 2.8315(24)
_cell_volume 20.528(13)
_pd_block_id 2006-05-10T13:12|FE37149_phase2|Jens-Erik_Jorgensen||
_pd_phase_name 'WC phase'
_cod_data_source_file av5063.cif
_cod_database_code 2100645

loop_
_symmetry_equiv_pos_site_id
_symmetry_equiv_pos_as_xyz
1 +x,+y,+z
2 y-x,-x,-z
3 -y,x-y,+z
4 +x,+y,-z
5 y-x,-x,+z
6 -y,x-y,-z
7 y-x,+y,+z
8 +x,x-y,-z
9 -y,-x,+z
10 y-x,+y,-z
11 +x,x-y,+z
12 -y,-x,-z

loop_
_atom_site_type_symbol
_atom_site_label
_atom_site_fract_x
_atom_site_fract_y
_atom_site_fract_z
_atom_site_occupancy
_atom_site_thermal_displace_type
_atom_site_U_iso_or_equiv
_atom_site_symmetry_multiplicity
W W(1) 0.0 0.0 0.0 1.0 Uiso 0.025 1
C C(2) 0.6667 0.3333 0.5 1.0 Uiso 0.025 1

loop_
_atom_type_symbol
_atom_type_number_in_cell
W_ 1.0
C_ 1.0

loop_
_pd_block_diffractogram_id
2006-05-10T13:12|FE37149_H_01|Jens-Erik_Jorgensen|POLARIS
